data_4338271
loop_
_publ_author_name
'Lytvynenko, A. S.'
'Kolotilov, S. V.'
'Kiskin, M. A.'
'Cador, O.'
'Golhen, S.'
'Aleksandrov, G. G.'
'Mishura, A. M.'
'Titov, V. E.'
'Ouahab, L.'
'Eremenko, I. L.'
'Novotortsev, V. M.'

_publ_section_title
;
 Redox-Active Porous Coordination Polymers Prepared by Trinuclear
 Heterometallic Pivalate Linking with the Redox-Active Nickel(II) Complex:
 Synthesis, Structure, Magnetic and Redox Properties, and Electrocatalytic
 Activity in Organic Compound Dehalogenation in Heterogeneous Medium.
;
_journal_issue 10
_journal_name_full 'Inorganic chemistry'
_journal_page_first 4970
_journal_page_last 4979
_journal_paper_doi 10.1021/ic403167m
_journal_volume 53
_journal_year 2014
_chemical_formula_sum 'C24 H18 N8 Ni O2'
_chemical_formula_weight 509.17
_chemical_name_systematic
;
 ?
;
_space_group_IT_number 14
_symmetry_cell_setting monoclinic
_symmetry_space_group_name_Hall '-P 2yab'
_symmetry_space_group_name_H-M 'P 1 21/a 1'
_atom_sites_solution_hydrogens geom
_atom_sites_solution_primary direct
_atom_sites_solution_secondary difmap
_audit_creation_method SHELXL-97
_cell_angle_alpha 90.00
_cell_angle_beta 102.441(2)
_cell_angle_gamma 90.00
_cell_formula_units_Z 4
_cell_length_a 8.2395(2)
_cell_length_b 20.3085(9)
_cell_length_c 13.6924(5)
_cell_measurement_reflns_used 5140
_cell_measurement_temperature 293(2)
_cell_measurement_theta_max 27.485
_cell_measurement_theta_min 0.998
_cell_volume 2237.37(14)
_computing_cell_refinement 'HKL Scalepack (Otwinowski & Minor 1997)'
_computing_data_collection 'Collect (Nonius BV, 1997-2000)'
_computing_data_reduction 'HKL Denzo and Scalepack (Otwinowski & Minor 1997)'
_computing_structure_refinement 'SHELXL-97 (Sheldrick, 1997)'
_computing_structure_solution Sir-97
_diffrn_ambient_temperature 293(2)
_diffrn_detector_area_resol_mean 9
_diffrn_measured_fraction_theta_full 0.996
_diffrn_measured_fraction_theta_max 0.996
_diffrn_measurement_device '95mm CCD camera on \k-goniostat'
_diffrn_measurement_method CCD
_diffrn_radiation_monochromator graphite
_diffrn_radiation_source 'fine-focus sealed tube'
_diffrn_radiation_type MoK\a
_diffrn_radiation_wavelength 0.71069
_diffrn_reflns_av_R_equivalents 0.0343
_diffrn_reflns_av_sigmaI/netI 0.0574
_diffrn_reflns_limit_h_max 10
_diffrn_reflns_limit_h_min -10
_diffrn_reflns_limit_k_max 23
_diffrn_reflns_limit_k_min -26
_diffrn_reflns_limit_l_max 17
_diffrn_reflns_limit_l_min -17
_diffrn_reflns_number 9018
_diffrn_reflns_theta_full 27.48
_diffrn_reflns_theta_max 27.48
_diffrn_reflns_theta_min 1.52
_exptl_absorpt_coefficient_mu 0.908
_exptl_absorpt_correction_type none
_exptl_crystal_colour brown
_exptl_crystal_density_diffrn 1.512
_exptl_crystal_density_method 'not measured'
_exptl_crystal_description block
_exptl_crystal_F_000 1048
_exptl_crystal_size_max 0.4
_exptl_crystal_size_mid 0.4
_exptl_crystal_size_min 0.2
_refine_diff_density_max 0.488
_refine_diff_density_min -0.601
_refine_diff_density_rms 0.164
_refine_ls_extinction_method none
_refine_ls_goodness_of_fit_ref 1.069
_refine_ls_hydrogen_treatment constr
_refine_ls_matrix_type full
_refine_ls_number_parameters 316
_refine_ls_number_reflns 5121
_refine_ls_number_restraints 0
_refine_ls_restrained_S_all 1.069
_refine_ls_R_factor_all 0.0963
_refine_ls_R_factor_gt 0.0443
_refine_ls_shift/su_max 0.001
_refine_ls_shift/su_mean 0.000
_refine_ls_structure_factor_coef Fsqd
_refine_ls_weighting_details 'calc w=1/[\s^2^(Fo^2^)+(0.0723P)^2^+0.0000P] where P=(Fo^2^+2Fc^2^)/3'
_refine_ls_weighting_scheme calc
_refine_ls_wR_factor_gt 0.1048
_refine_ls_wR_factor_ref 0.1391
_reflns_number_gt 3182
_reflns_number_total 5121
_reflns_threshold_expression >2sigma(I)
_cod_data_source_file ic403167m_si_002.cif
_cod_data_source_block Compound1
_cod_depositor_comments
;
The following automatic conversions were performed:

'_symmetry_cell_setting' value 'Monoclinic' changed to 'monoclinic'
according to
/usr/data/users/saulius/crontab/automatic-downloads/rss-feeds/ACS/lib/dictionaries/cif_core.dic
dictionary named 'cif_core.dic' version 2.4.2 from 2011-04-26.

Automatic conversion script
Id: cif_fix_values 2281 2013-09-26 08:29:07Z andrius 

 Adding full bibliography for 4338270--4338271.cif.
;
_cod_original_sg_symbol_H-M p21/a
_cod_database_code 4338271

loop_
_symmetry_equiv_pos_as_xyz
'x, y, z'
'-x+1/2, y+1/2, -z'
'-x, -y, -z'
'x-1/2, -y-1/2, z'

loop_
_atom_site_label
_atom_site_type_symbol
_atom_site_fract_x
_atom_site_fract_y
_atom_site_fract_z
_atom_site_U_iso_or_equiv
_atom_site_adp_type
_atom_site_occupancy
_atom_site_symmetry_multiplicity
_atom_site_calc_flag
_atom_site_refinement_flags
C1 C 0.3656(4) 0.11177(17) 0.3984(3) 0.0623(9) Uani 1 1 d .
H1 H 0.3655 0.1575 0.4026 0.075 Uiso 1 1 calc R
C2 C 0.2423(4) 0.0769(2) 0.4310(3) 0.0687(10) Uani 1 1 d .
H2 H 0.1608 0.0989 0.4557 0.082 Uiso 1 1 calc R
C3 C 0.2425(4) 0.0098(2) 0.4264(3) 0.0705(10) Uani 1 1 d .
H3 H 0.1625 -0.0145 0.4492 0.085 Uiso 1 1 calc R
C4 C 0.3633(4) -0.02171(17) 0.3872(2) 0.0602(8) Uani 1 1 d .
H4 H 0.3653 -0.0674 0.3823 0.072 Uiso 1 1 calc R
C5 C 0.4813(4) 0.01660(16) 0.3553(2) 0.0514(7) Uani 1 1 d .
C6 C 0.6115(4) -0.01205(16) 0.3113(2) 0.0561(8) Uani 1 1 d .
H6 H 0.6158 -0.0573 0.3017 0.067 Uiso 1 1 calc R
C7 C 0.9352(4) 0.04214(16) 0.2150(2) 0.0510(7) Uani 1 1 d .
C8 C 1.2107(5) -0.0752(3) 0.1110(3) 0.0914(14) Uani 1 1 d .
H8 H 1.2347 -0.1200 0.1147 0.110 Uiso 1 1 calc R
C9 C 1.0967(5) -0.0521(2) 0.1630(3) 0.0837(12) Uani 1 1 d .
H9 H 1.0447 -0.0811 0.1991 0.100 Uiso 1 1 calc R
C10 C 1.0603(4) 0.01372(17) 0.1614(2) 0.0542(8) Uani 1 1 d .
C11 C 1.1429(5) 0.0522(2) 0.1082(3) 0.0902(13) Uani 1 1 d .
H11 H 1.1270 0.0975 0.1068 0.108 Uiso 1 1 calc R
C12 C 1.2510(6) 0.0243(3) 0.0558(4) 0.125(2) Uani 1 1 d .
H12 H 1.3018 0.0519 0.0171 0.150 Uiso 1 1 calc R
C13 C 0.5540(4) 0.13443(18) 0.0803(2) 0.0630(9) Uani 1 1 d .
H13 H 0.5926 0.0921 0.0726 0.076 Uiso 1 1 calc R
C14 C 0.4680(5) 0.1675(2) -0.0027(3) 0.0755(11) Uani 1 1 d .
H14 H 0.4502 0.1478 -0.0654 0.091 Uiso 1 1 calc R
C15 C 0.4088(5) 0.2294(2) 0.0078(2) 0.0762(11) Uani 1 1 d .
H15 H 0.3467 0.2515 -0.0472 0.091 Uiso 1 1 calc R
C16 C 0.4423(4) 0.25871(18) 0.1010(2) 0.0626(9) Uani 1 1 d .
H16 H 0.4053 0.3011 0.1097 0.075 Uiso 1 1 calc R
C17 C 0.5323(3) 0.22350(16) 0.1812(2) 0.0484(7) Uani 1 1 d .
C18 C 0.5892(4) 0.25110(15) 0.2809(2) 0.0503(7) Uani 1 1 d .
H18 H 0.5591 0.2931 0.2976 0.060 Uiso 1 1 calc R
C19 C 0.8486(3) 0.18768(15) 0.4869(2) 0.0453(7) Uani 1 1 d .
C20 C 1.1328(5) 0.1803(2) 0.7418(3) 0.0767(11) Uani 1 1 d .
H20 H 1.1942 0.1485 0.7826 0.092 Uiso 1 1 calc R
C21 C 1.0401(4) 0.16055(18) 0.6498(2) 0.0616(8) Uani 1 1 d .
H21 H 1.0407 0.1168 0.6299 0.074 Uiso 1 1 calc R
C22 C 0.9468(3) 0.20664(15) 0.5882(2) 0.0480(7) Uani 1 1 d .
C23 C 0.9524(5) 0.27019(18) 0.6222(2) 0.0723(10) Uani 1 1 d .
H23 H 0.8908 0.3029 0.5833 0.087 Uiso 1 1 calc R
C24 C 1.0500(5) 0.2853(2) 0.7145(3) 0.0860(12) Uani 1 1 d .
H24 H 1.0530 0.3289 0.7353 0.103 Uiso 1 1 calc R
N1 N 0.4841(3) 0.08238(13) 0.36134(18) 0.0516(6) Uani 1 1 d .
N2 N 0.7203(3) 0.02615(13) 0.28600(17) 0.0508(6) Uani 1 1 d .
N3 N 0.8370(3) -0.00348(13) 0.2417(2) 0.0565(6) Uani 1 1 d .
N4 N 1.2866(4) -0.0390(2) 0.0573(3) 0.1005(13) Uani 1 1 d .
N5 N 0.5836(3) 0.16117(13) 0.17136(17) 0.0510(6) Uani 1 1 d .
N6 N 0.6838(3) 0.21349(12) 0.34407(17) 0.0460(6) Uani 1 1 d .
N7 N 0.7555(3) 0.23616(12) 0.43809(17) 0.0495(6) Uani 1 1 d .
N8 N 1.1400(4) 0.24190(18) 0.7757(2) 0.0776(9) Uani 1 1 d .
O1 O 0.9307(3) 0.10313(11) 0.22890(17) 0.0591(6) Uani 1 1 d .
O2 O 0.8618(2) 0.12978(10) 0.45438(15) 0.0518(5) Uani 1 1 d .
Ni1 Ni 0.71294(4) 0.122123(19) 0.30991(3) 0.04527(15) Uani 1 1 d .

loop_
_atom_site_aniso_label
_atom_site_aniso_U_11
_atom_site_aniso_U_22
_atom_site_aniso_U_33
_atom_site_aniso_U_23
_atom_site_aniso_U_13
_atom_site_aniso_U_12
C1 0.0604(19) 0.064(2) 0.061(2) 0.0017(17) 0.0097(16) 0.0149(16)
C2 0.0539(19) 0.094(3) 0.058(2) 0.005(2) 0.0123(16) 0.0149(19)
C3 0.0511(18) 0.097(3) 0.059(2) 0.008(2) 0.0029(16) -0.0127(19)
C4 0.0590(18) 0.057(2) 0.061(2) 0.0023(17) 0.0036(16) -0.0094(16)
C5 0.0525(16) 0.051(2) 0.0460(16) 0.0018(14) 0.0009(13) -0.0012(14)
C6 0.0659(19) 0.0419(19) 0.0593(19) -0.0072(15) 0.0109(16) 0.0006(15)
C7 0.0533(16) 0.048(2) 0.0474(16) -0.0046(14) 0.0018(13) 0.0056(14)
C8 0.102(3) 0.092(4) 0.082(3) -0.013(3) 0.025(3) 0.035(3)
C9 0.103(3) 0.075(3) 0.081(3) -0.001(2) 0.039(2) 0.023(2)
C10 0.0550(17) 0.060(2) 0.0446(16) -0.0062(15) 0.0037(13) 0.0057(15)
C11 0.094(3) 0.076(3) 0.113(3) -0.027(3) 0.051(3) -0.019(2)
C12 0.120(4) 0.113(5) 0.167(5) -0.053(4) 0.090(4) -0.044(3)
C13 0.068(2) 0.065(2) 0.0526(19) -0.0104(17) 0.0050(16) 0.0059(16)
C14 0.088(3) 0.085(3) 0.0459(19) -0.0127(19) -0.0006(18) 0.003(2)
C15 0.084(3) 0.084(3) 0.0482(19) 0.0094(19) -0.0126(18) 0.011(2)
C16 0.067(2) 0.058(2) 0.0528(19) 0.0049(16) -0.0081(16) 0.0114(16)
C17 0.0475(15) 0.0485(18) 0.0459(16) 0.0013(14) 0.0026(13) 0.0023(13)
C18 0.0543(17) 0.0441(18) 0.0491(16) 0.0015(14) 0.0033(14) 0.0025(14)
C19 0.0469(15) 0.0448(18) 0.0440(15) -0.0014(13) 0.0091(13) -0.0023(13)
C20 0.083(2) 0.075(3) 0.058(2) 0.006(2) -0.0155(18) 0.003(2)
C21 0.068(2) 0.057(2) 0.0528(18) -0.0005(16) -0.0019(16) 0.0021(16)
C22 0.0510(16) 0.052(2) 0.0382(15) 0.0014(13) 0.0042(12) 0.0024(13)
C23 0.099(3) 0.056(2) 0.0510(19) -0.0077(17) -0.0084(19) 0.0156(19)
C24 0.119(3) 0.064(3) 0.059(2) -0.016(2) -0.014(2) 0.012(2)
N1 0.0557(14) 0.0464(17) 0.0513(15) 0.0003(12) 0.0085(12) 0.0024(11)
N2 0.0549(14) 0.0509(16) 0.0456(13) -0.0015(12) 0.0086(11) 0.0062(12)
N3 0.0617(15) 0.0483(16) 0.0611(16) -0.0039(13) 0.0169(13) 0.0093(12)
N4 0.085(2) 0.117(4) 0.108(3) -0.043(3) 0.040(2) -0.008(2)
N5 0.0514(14) 0.0542(17) 0.0453(14) -0.0015(12) 0.0058(11) 0.0046(12)
N6 0.0488(13) 0.0461(15) 0.0401(12) 0.0010(11) 0.0031(10) 0.0007(11)
N7 0.0570(14) 0.0466(15) 0.0395(12) -0.0038(11) -0.0015(11) 0.0011(12)
N8 0.089(2) 0.082(2) 0.0511(16) -0.0078(17) -0.0093(15) 0.0025(18)
O1 0.0619(13) 0.0494(14) 0.0633(14) -0.0066(11) 0.0076(11) 0.0041(10)
O2 0.0547(11) 0.0450(13) 0.0504(12) -0.0069(10) 0.0000(9) 0.0044(9)
Ni1 0.0494(2) 0.0436(2) 0.0394(2) -0.00127(17) 0.00200(16) 0.00646(16)

loop_
_atom_type_symbol
_atom_type_description
_atom_type_scat_dispersion_real
_atom_type_scat_dispersion_imag
_atom_type_scat_source
C C 0.0033 0.0016 'International Tables Vol C Tables 4.2.6.8 and 6.1.1.4'
H H 0.0000 0.0000 'International Tables Vol C Tables 4.2.6.8 and 6.1.1.4'
N N 0.0061 0.0033 'International Tables Vol C Tables 4.2.6.8 and 6.1.1.4'
O O 0.0106 0.0060 'International Tables Vol C Tables 4.2.6.8 and 6.1.1.4'
Ni Ni 0.3393 1.1124 'International Tables Vol C Tables 4.2.6.8 and 6.1.1.4'

loop_
_geom_angle_atom_site_label_1
_geom_angle_atom_site_label_2
_geom_angle_atom_site_label_3
_geom_angle
N1 C1 C2 122.6(3)
C3 C2 C1 119.1(3)
C2 C3 C4 119.2(3)
C3 C4 C5 118.3(3)
N1 C5 C4 123.0(3)
N1 C5 C6 114.8(3)
C4 C5 C6 122.2(3)
N2 C6 C5 119.1(3)
O1 C7 N3 127.2(3)
O1 C7 C10 119.9(3)
N3 C7 C10 112.8(3)
N4 C8 C9 124.5(5)
C10 C9 C8 119.7(4)
C11 C10 C9 116.1(3)
C11 C10 C7 121.4(3)
C9 C10 C7 122.5(3)
C10 C11 C12 120.1(4)
N4 C12 C11 124.0(5)
N5 C13 C14 122.1(3)
C15 C14 C13 119.6(3)
C14 C15 C16 119.2(3)
C15 C16 C17 118.5(3)
N5 C17 C16 122.0(3)
N5 C17 C18 114.2(3)
C16 C17 C18 123.6(3)
N6 C18 C17 115.4(3)
O2 C19 N7 126.2(3)
O2 C19 C22 119.5(3)
N7 C19 C22 114.3(3)
N8 C20 C21 124.3(4)
C22 C21 C20 119.1(3)
C23 C22 C21 117.3(3)
C23 C22 C19 121.9(3)
C21 C22 C19 120.8(3)
C22 C23 C24 119.4(3)
N8 C24 C23 124.6(4)
C1 N1 C5 117.8(3)
C1 N1 Ni1 132.5(2)
C5 N1 Ni1 109.63(19)
C6 N2 N3 116.5(3)
C6 N2 Ni1 120.0(2)
N3 N2 Ni1 123.4(2)
C7 N3 N2 109.8(3)
C8 N4 C12 115.5(4)
C13 N5 C17 118.5(3)
C13 N5 Ni1 129.8(2)
C17 N5 Ni1 111.66(19)
C18 N6 N7 120.5(3)
C18 N6 Ni1 119.7(2)
N7 N6 Ni1 119.68(18)
C19 N7 N6 107.8(2)
C24 N8 C20 115.3(3)
C7 O1 Ni1 106.6(2)
C19 O2 Ni1 108.82(17)
N6 Ni1 N2 172.26(9)
N6 Ni1 O2 77.25(9)
N2 Ni1 O2 101.33(9)
N6 Ni1 N5 78.09(10)
N2 Ni1 N5 104.34(10)
O2 Ni1 N5 153.62(10)
N6 Ni1 N1 96.30(9)
N2 Ni1 N1 76.18(9)
O2 Ni1 N1 95.10(8)
N5 Ni1 N1 96.79(9)
N6 Ni1 O1 114.82(9)
N2 Ni1 O1 72.83(9)
O2 Ni1 O1 96.15(8)
N5 Ni1 O1 85.78(8)
N1 Ni1 O1 148.53(9)

loop_
_geom_bond_atom_site_label_1
_geom_bond_atom_site_label_2
_geom_bond_distance
C1 N1 1.335(4)
C1 C2 1.389(5)
C2 C3 1.363(5)
C3 C4 1.385(5)
C4 C5 1.387(4)
C5 N1 1.338(4)
C5 C6 1.459(4)
C6 N2 1.288(4)
C7 O1 1.255(4)
C7 N3 1.333(4)
C7 C10 1.503(4)
C8 N4 1.293(5)
C8 C9 1.379(5)
C9 C10 1.369(5)
C10 C11 1.349(5)
C11 C12 1.380(6)
C12 N4 1.317(6)
C13 N5 1.334(4)
C13 C14 1.377(5)
C14 C15 1.368(5)
C15 C16 1.381(5)
C16 C17 1.385(4)
C17 N5 1.350(4)
C17 C18 1.456(4)
C18 N6 1.284(4)
C19 O2 1.270(3)
C19 N7 1.335(4)
C19 C22 1.497(4)
C20 N8 1.330(5)
C20 C21 1.385(5)
C21 C22 1.379(4)
C22 C23 1.369(4)
C23 C24 1.378(5)
C24 N8 1.327(5)
N1 Ni1 2.297(2)
N2 N3 1.380(3)
N2 Ni1 1.979(3)
N5 Ni1 2.120(2)
N6 N7 1.375(3)
N6 Ni1 1.941(2)
O1 Ni1 2.336(2)
O2 Ni1 2.097(2)
